data_4309738
loop_
_publ_author_name
'Alejandro E. Enriquez'
'Brian L. Scott'
'Mary P. Neu'

_publ_contact_author
;
     Mary P. Neu
     MS J514
     Los Alamos National Laboratory
     Los Alamos, NM 87545
;
_publ_contact_author_email mneu@lanl.gov
_publ_contact_author_fax '505 667 9905'
_publ_contact_author_phone '505 667 7717'
_publ_section_title
;
Uranium(III)/(IV) Nitrile Adducts Including UI4(N\\tbCPh)4, a Synthetically
Useful Uranium(IV) Complex
;
_journal_name_full 'Inorganic Chemistry'
_journal_page_first 7403
_journal_page_last 7413
_journal_paper_doi 10.1021/ic050578f
_journal_volume 44
_journal_year 2005
_chemical_formula_sum 'C30 H42 B4 I6 N12 U'
_chemical_formula_weight 1613.43
_chemical_name_systematic
; 
 ? 
;
_space_group_IT_number 2
_symmetry_cell_setting triclinic
_symmetry_space_group_name_Hall '-P 1'
_symmetry_space_group_name_H-M 'P -1'
_atom_sites_solution_hydrogens geom
_atom_sites_solution_primary direct
_atom_sites_solution_secondary difmap
_audit_creation_method SHELXL-97
_cell_angle_alpha 85.227(5)
_cell_angle_beta 65.923(4)
_cell_angle_gamma 79.528(6)
_cell_formula_units_Z 1
_cell_length_a 10.908(3)
_cell_length_b 10.928(3)
_cell_length_c 11.246(3)
_cell_measurement_temperature 203(2)
_cell_volume 1203.5(6)
_computing_cell_refinement 'Bruker SAINT (v. 5.00, Bruker 1998)'
_computing_data_collection 'Siemens SMART (v. 4.202, Siemens 1996)'
_computing_data_reduction 'Bruker SAINT (v. 5.00, Bruker 1998)'
_computing_molecular_graphics 'Bruker AXS SHEXTL (v. 5.10)'
_computing_publication_material 'SHELXL-97 (Sheldrick, 1997)'
_computing_structure_refinement 'SHELXL-97 (Sheldrick, 1997)'
_computing_structure_solution 'SHELXS-97 (Sheldrick, 1990)'
_diffrn_ambient_temperature 203(2)
_diffrn_measured_fraction_theta_full 0.914
_diffrn_measured_fraction_theta_max 0.800
_diffrn_measurement_device_type 'Bruker P4 with SMART 1k CCD'
_diffrn_measurement_method '\w and \f scan'
_diffrn_radiation_monochromator graphite
_diffrn_radiation_source 'fine-focus sealed tube'
_diffrn_radiation_type MoK\a
_diffrn_radiation_wavelength 0.71073
_diffrn_reflns_av_R_equivalents 0.0251
_diffrn_reflns_av_sigmaI/netI 0.0358
_diffrn_reflns_limit_h_max 14
_diffrn_reflns_limit_h_min -14
_diffrn_reflns_limit_k_max 11
_diffrn_reflns_limit_k_min -13
_diffrn_reflns_limit_l_max 14
_diffrn_reflns_limit_l_min -14
_diffrn_reflns_number 8649
_diffrn_reflns_theta_full 25.00
_diffrn_reflns_theta_max 28.14
_diffrn_reflns_theta_min 1.90
_diffrn_standards_decay_% '< 2'
_diffrn_standards_interval_count 0
_diffrn_standards_interval_time 0
_exptl_absorpt_coefficient_mu 7.256
_exptl_absorpt_correction_T_max 0.5307
_exptl_absorpt_correction_T_min 0.3898
_exptl_absorpt_correction_type empirical
_exptl_absorpt_process_details 'SADABS (Sheldrick, 1996)'
_exptl_crystal_colour orange
_exptl_crystal_density_diffrn 2.226
_exptl_crystal_density_method 'not measured'
_exptl_crystal_description irregular
_exptl_crystal_F_000 736
_exptl_crystal_size_max 0.16
_exptl_crystal_size_mid 0.14
_exptl_crystal_size_min 0.10
_refine_diff_density_max 5.487
_refine_diff_density_min -4.869
_refine_diff_density_rms 0.305
_refine_ls_extinction_method none
_refine_ls_goodness_of_fit_ref 1.244
_refine_ls_hydrogen_treatment noref
_refine_ls_matrix_type full
_refine_ls_number_parameters 241
_refine_ls_number_reflns 4714
_refine_ls_number_restraints 0
_refine_ls_restrained_S_all 1.244
_refine_ls_R_factor_all 0.0741
_refine_ls_R_factor_gt 0.0591
_refine_ls_shift/su_max 0.001
_refine_ls_shift/su_mean 0.000
_refine_ls_structure_factor_coef Fsqd
_refine_ls_weighting_details 'calc w=1/[\s^2^(Fo^2^)+(0.1039P)^2^+0.0000P] where P=(Fo^2^+2Fc^2^)/3'
_refine_ls_weighting_scheme calc
_refine_ls_wR_factor_gt 0.1544
_refine_ls_wR_factor_ref 0.1679
_reflns_number_gt 3888
_reflns_number_total 4714
_reflns_threshold_expression >2sigma(I)
_cod_data_source_file ic050578fsi20050414_065309_7.cif
_cod_data_source_block ccd800a
_cod_original_cell_volume 1203.4(6)
_cod_database_code 4309738

loop_
_symmetry_equiv_pos_as_xyz
'x, y, z'
'-x, -y, -z'

loop_
_atom_site_label
_atom_site_type_symbol
_atom_site_fract_x
_atom_site_fract_y
_atom_site_fract_z
_atom_site_U_iso_or_equiv
_atom_site_adp_type
_atom_site_occupancy
_atom_site_symmetry_multiplicity
_atom_site_calc_flag
_atom_site_refinement_flags
_atom_site_disorder_assembly
_atom_site_disorder_group
U1 U 0.5000 0.5000 0.5000 0.02728(17) Uani 1 2 d S . .
I2 I 0.48932(8) 0.24811(7) 0.41871(7) 0.0466(2) Uani 1 1 d . . .
I3 I 0.78932(7) 0.48057(8) 0.30943(8) 0.0509(2) Uani 1 1 d . . .
I4 I 0.41612(10) 0.61689(8) 0.28968(7) 0.0662(3) Uani 1 1 d . . .
N1 N 1.0630(8) -0.1829(7) 0.3508(7) 0.0309(17) Uani 1 1 d . . .
N6 N 1.0647(8) -0.0006(7) 0.1592(7) 0.0316(17) Uani 1 1 d . . .
N4 N 1.2528(8) -0.1757(7) 0.0905(7) 0.0296(17) Uani 1 1 d . . .
N2 N 1.1550(8) -0.1019(7) 0.3172(7) 0.0302(17) Uani 1 1 d . . .
N5 N 0.9724(8) -0.0806(8) 0.1945(8) 0.0329(17) Uani 1 1 d . . .
N3 N 1.1630(8) -0.2567(8) 0.1249(7) 0.0321(18) Uani 1 1 d . . .
C3 C 1.1830(10) -0.0879(9) 0.4196(9) 0.035(2) Uani 1 1 d . . .
C13 C 1.0048(10) 0.1118(8) 0.1315(8) 0.031(2) Uani 1 1 d . . .
C11 C 0.8538(10) -0.0200(10) 0.1942(9) 0.034(2) Uani 1 1 d . . .
C7 C 1.3543(10) -0.3435(9) -0.0287(9) 0.036(2) Uani 1 1 d . . .
H7 H 1.4185 -0.3994 -0.0905 0.043 Uiso 1 1 calc R . .
C8 C 1.3719(9) -0.2285(9) -0.0027(9) 0.0309(19) Uani 1 1 d . . .
C12 C 0.8737(11) 0.1023(10) 0.1536(9) 0.039(2) Uani 1 1 d . . .
H12 H 0.8092 0.1658 0.1434 0.046 Uiso 1 1 calc R . .
C6 C 1.2234(10) -0.3611(9) 0.0540(9) 0.031(2) Uani 1 1 d . . .
C1 C 1.0344(10) -0.2181(9) 0.4753(9) 0.034(2) Uani 1 1 d . . .
C2 C 1.1091(10) -0.1600(9) 0.5190(9) 0.036(2) Uani 1 1 d . . .
H2 H 1.1095 -0.1681 0.6018 0.043 Uiso 1 1 calc R . .
C15 C 1.0782(13) 0.2197(10) 0.0898(11) 0.047(3) Uani 1 1 d . . .
H15A H 1.1697 0.1948 0.0834 0.071 Uiso 1 1 calc R . .
H15B H 1.0324 0.2849 0.1526 0.071 Uiso 1 1 calc R . .
H15C H 1.0799 0.2495 0.0065 0.071 Uiso 1 1 calc R . .
C14 C 0.7313(11) -0.0761(12) 0.2330(11) 0.046(3) Uani 1 1 d . . .
H14A H 0.7501 -0.1619 0.2559 0.069 Uiso 1 1 calc R . .
H14B H 0.7031 -0.0704 0.1620 0.069 Uiso 1 1 calc R . .
H14C H 0.6601 -0.0327 0.3068 0.069 Uiso 1 1 calc R . .
C10 C 1.4939(10) -0.1653(12) -0.0587(10) 0.044(3) Uani 1 1 d . . .
H10A H 1.4725 -0.0852 -0.0193 0.066 Uiso 1 1 calc R . .
H10B H 1.5205 -0.1550 -0.1510 0.066 Uiso 1 1 calc R . .
H10C H 1.5673 -0.2150 -0.0417 0.066 Uiso 1 1 calc R . .
C5 C 1.2828(11) -0.0098(11) 0.4129(11) 0.045(3) Uani 1 1 d . . .
H5A H 1.3165 0.0292 0.3286 0.067 Uiso 1 1 calc R . .
H5B H 1.3572 -0.0608 0.4272 0.067 Uiso 1 1 calc R . .
H5C H 1.2398 0.0530 0.4786 0.067 Uiso 1 1 calc R . .
C4 C 0.9439(13) -0.3101(12) 0.5384(11) 0.051(3) Uani 1 1 d . . .
H4A H 0.9074 -0.3318 0.4799 0.077 Uiso 1 1 calc R . .
H4B H 0.8707 -0.2753 0.6162 0.077 Uiso 1 1 calc R . .
H4C H 0.9944 -0.3833 0.5604 0.077 Uiso 1 1 calc R . .
C9 C 1.1571(13) -0.4704(10) 0.0691(11) 0.045(3) Uani 1 1 d . . .
H9A H 1.0660 -0.4544 0.1346 0.068 Uiso 1 1 calc R . .
H9B H 1.2075 -0.5412 0.0947 0.068 Uiso 1 1 calc R . .
H9C H 1.1543 -0.4870 -0.0122 0.068 Uiso 1 1 calc R . .
B1 B 1.0216(11) -0.2122(10) 0.2408(11) 0.033(2) Uani 1 1 d . . .
B2 B 1.2021(12) -0.0534(11) 0.1718(11) 0.034(2) Uani 1 1 d . . .

loop_
_atom_site_aniso_label
_atom_site_aniso_U_11
_atom_site_aniso_U_22
_atom_site_aniso_U_33
_atom_site_aniso_U_23
_atom_site_aniso_U_13
_atom_site_aniso_U_12
U1 0.0236(3) 0.0318(3) 0.0221(2) -0.00870(17) -0.00617(18) 0.00288(19)
I2 0.0488(4) 0.0413(4) 0.0453(4) -0.0158(3) -0.0107(3) -0.0091(3)
I3 0.0276(4) 0.0585(5) 0.0504(4) -0.0137(3) 0.0020(3) -0.0047(3)
I4 0.0837(6) 0.0682(6) 0.0381(4) -0.0222(4) -0.0346(4) 0.0427(5)
N1 0.027(4) 0.033(4) 0.026(4) -0.006(3) -0.006(3) 0.001(3)
N6 0.033(4) 0.031(4) 0.028(4) -0.006(3) -0.010(3) 0.001(3)
N4 0.028(4) 0.033(4) 0.022(3) -0.009(3) -0.005(3) 0.001(3)
N2 0.027(4) 0.036(4) 0.026(4) -0.009(3) -0.008(3) -0.001(3)
N5 0.032(4) 0.035(4) 0.030(4) -0.004(3) -0.009(3) -0.008(4)
N3 0.027(4) 0.037(4) 0.029(4) -0.010(3) -0.007(3) -0.003(4)
C3 0.033(5) 0.036(5) 0.032(5) -0.014(4) -0.012(4) 0.007(4)
C13 0.040(5) 0.029(5) 0.022(4) -0.010(3) -0.013(4) 0.006(4)
C11 0.028(5) 0.048(6) 0.024(4) -0.016(4) -0.011(4) 0.006(4)
C7 0.035(5) 0.033(5) 0.033(5) -0.011(4) -0.009(4) 0.006(4)
C8 0.022(4) 0.040(5) 0.024(4) -0.009(4) -0.002(3) -0.003(4)
C12 0.036(5) 0.051(6) 0.025(4) -0.009(4) -0.011(4) 0.004(5)
C6 0.039(5) 0.032(5) 0.025(4) -0.004(3) -0.016(4) -0.003(4)
C1 0.031(5) 0.040(5) 0.025(4) -0.002(4) -0.006(4) -0.004(4)
C2 0.040(5) 0.033(5) 0.027(4) -0.011(4) -0.012(4) 0.011(4)
C15 0.054(7) 0.036(5) 0.039(6) -0.009(4) -0.008(5) 0.005(5)
C14 0.029(5) 0.061(7) 0.040(6) -0.013(5) -0.004(4) -0.009(5)
C10 0.028(5) 0.058(7) 0.039(5) -0.013(5) -0.003(4) -0.007(5)
C5 0.043(6) 0.053(6) 0.043(6) -0.013(5) -0.025(5) 0.003(5)
C4 0.055(7) 0.058(7) 0.033(5) 0.007(5) -0.009(5) -0.016(6)
C9 0.048(7) 0.038(6) 0.045(6) -0.007(4) -0.010(5) -0.011(5)
B1 0.029(5) 0.034(5) 0.032(5) -0.003(4) -0.009(4) 0.001(5)
B2 0.033(6) 0.035(6) 0.032(5) -0.004(4) -0.011(4) -0.004(5)

loop_
_atom_type_symbol
_atom_type_description
_atom_type_scat_dispersion_real
_atom_type_scat_dispersion_imag
_atom_type_scat_source
C C 0.0033 0.0016 'International Tables Vol C Tables 4.2.6.8 and 6.1.1.4'
H H 0.0000 0.0000 'International Tables Vol C Tables 4.2.6.8 and 6.1.1.4'
B B 0.0013 0.0007 'International Tables Vol C Tables 4.2.6.8 and 6.1.1.4'
N N 0.0061 0.0033 'International Tables Vol C Tables 4.2.6.8 and 6.1.1.4'
I I -0.4742 1.8119 'International Tables Vol C Tables 4.2.6.8 and 6.1.1.4'
U U -9.6767 9.6646 'International Tables Vol C Tables 4.2.6.8 and 6.1.1.4'

loop_
_geom_angle_atom_site_label_1
_geom_angle_atom_site_label_2
_geom_angle_atom_site_label_3
_geom_angle
_geom_angle_site_symmetry_1
_geom_angle_site_symmetry_3
_geom_angle_publ_flag
I4 U1 I4 180.000(15) . 2_666 ?
I4 U1 I3 88.41(3) . . ?
I4 U1 I3 91.59(3) 2_666 . ?
I4 U1 I3 91.59(3) . 2_666 ?
I4 U1 I3 88.41(3) 2_666 2_666 ?
I3 U1 I3 180.0 . 2_666 ?
I4 U1 I2 89.48(3) . . ?
I4 U1 I2 90.52(3) 2_666 . ?
I3 U1 I2 89.79(2) . . ?
I3 U1 I2 90.21(2) 2_666 . ?
I4 U1 I2 90.52(3) . 2_666 ?
I4 U1 I2 89.48(3) 2_666 2_666 ?
I3 U1 I2 90.21(2) . 2_666 ?
I3 U1 I2 89.79(2) 2_666 2_666 ?
I2 U1 I2 180.000(9) . 2_666 ?
C1 N1 N2 107.9(8) . . ?
C1 N1 B1 136.7(9) . . ?
N2 N1 B1 115.4(7) . . ?
C13 N6 N5 108.1(8) . . ?
C13 N6 B2 136.0(9) . . ?
N5 N6 B2 115.6(8) . . ?
C8 N4 N3 108.8(8) . . ?
C8 N4 B2 135.5(9) . . ?
N3 N4 B2 115.5(7) . . ?
C3 N2 N1 108.7(8) . . ?
C3 N2 B2 136.8(9) . . ?
N1 N2 B2 114.5(7) . . ?
C11 N5 N6 109.8(8) . . ?
C11 N5 B1 135.1(9) . . ?
N6 N5 B1 114.6(8) . . ?
C6 N3 N4 109.0(8) . . ?
C6 N3 B1 136.0(9) . . ?
N4 N3 B1 114.8(8) . . ?
N2 C3 C2 107.8(10) . . ?
N2 C3 C5 121.8(9) . . ?
C2 C3 C5 130.4(9) . . ?
N6 C13 C12 107.7(9) . . ?
N6 C13 C15 121.6(9) . . ?
C12 C13 C15 130.7(9) . . ?
N5 C11 C12 106.4(10) . . ?
N5 C11 C14 124.2(10) . . ?
C12 C11 C14 129.4(9) . . ?
C8 C7 C6 107.7(8) . . ?
N4 C8 C7 107.3(9) . . ?
N4 C8 C10 122.4(9) . . ?
C7 C8 C10 130.3(9) . . ?
C13 C12 C11 108.1(9) . . ?
N3 C6 C7 107.2(9) . . ?
N3 C6 C9 123.7(9) . . ?
C7 C6 C9 129.1(9) . . ?
N1 C1 C2 107.7(9) . . ?
N1 C1 C4 121.1(10) . . ?
C2 C1 C4 131.1(9) . . ?
C3 C2 C1 108.0(9) . . ?
N1 B1 N5 103.6(8) . . ?
N1 B1 N3 103.4(8) . . ?
N5 B1 N3 103.4(8) . . ?
N6 B2 N4 102.9(8) . . ?
N6 B2 N2 103.1(8) . . ?
N4 B2 N2 103.6(8) . . ?

loop_
_geom_bond_atom_site_label_1
_geom_bond_atom_site_label_2
_geom_bond_distance
_geom_bond_site_symmetry_2
_geom_bond_publ_flag
U1 I4 2.9835(9) . ?
U1 I4 2.9835(9) 2_666 ?
U1 I3 2.9851(10) . ?
U1 I3 2.9851(10) 2_666 ?
U1 I2 3.0080(11) . ?
U1 I2 3.0080(11) 2_666 ?
N1 C1 1.343(12) . ?
N1 N2 1.375(12) . ?
N1 B1 1.553(14) . ?
N6 C13 1.358(12) . ?
N6 N5 1.367(12) . ?
N6 B2 1.564(14) . ?
N4 C8 1.355(11) . ?
N4 N3 1.357(12) . ?
N4 B2 1.566(13) . ?
N2 C3 1.333(12) . ?
N2 B2 1.577(13) . ?
N5 C11 1.343(12) . ?
N5 B1 1.565(13) . ?
N3 C6 1.349(12) . ?
N3 B1 1.583(12) . ?
C3 C2 1.366(15) . ?
C3 C5 1.477(16) . ?
C13 C12 1.369(15) . ?
C13 C15 1.482(15) . ?
C11 C12 1.402(16) . ?
C11 C14 1.458(16) . ?
C7 C8 1.377(14) . ?
C7 C6 1.388(14) . ?
C8 C10 1.491(15) . ?
C6 C9 1.470(15) . ?
C1 C2 1.369(15) . ?
C1 C4 1.470(15) . ?
